data_7014118
loop_
_publ_author_name
'Casas, Jos\'e S'
'Casta\~no, Mar\'ia V'
'Garc\'ia-Tasende, Mar\'ia S'
'Rodr\'iguez-Castell\'on, Enrique'
'S\'anchez, Agust\'in'
'Sanju\'an, Luisa M'
'Sordo, Jos\'e'

_publ_section_title
;
 Reactions of thiosemicarbazones derived from beta-keto amides and
 beta-keto esters with Zn(II) and Cd(II) acetates: influence of metal,
 substitution, reagent ratio and temperature on metal-induced
 cyclization.
;
_journal_issue 13
_journal_name_full 'Dalton transactions (Cambridge, England : 2003)'
_journal_page_first 2019
_journal_page_last 2026
_journal_paper_doi 10.1039/b401674b
_journal_year 2004
_chemical_formula_sum 'C6 H9 N3 O S'
_chemical_formula_weight 171.22
_chemical_name_common HL3
_chemical_name_systematic
;
?
;
_space_group_IT_number 12
_symmetry_cell_setting monoclinic
_symmetry_space_group_name_Hall '-C 2y'
_symmetry_space_group_name_H-M 'C 1 2/m 1'
_atom_sites_solution_hydrogens geom
_atom_sites_solution_primary direct
_atom_sites_solution_secondary difmap
_audit_creation_method SHELXL-97
_cell_angle_alpha 90.00
_cell_angle_beta 90.087(3)
_cell_angle_gamma 90.00
_cell_formula_units_Z 4
_cell_length_a 18.825(4)
_cell_length_b 6.9385(14)
_cell_length_c 6.1461(12)
_cell_measurement_reflns_used 764
_cell_measurement_temperature 293(2)
_cell_measurement_theta_max 26.34
_cell_measurement_theta_min 3.13
_cell_volume 802.8(3)
_computing_cell_refinement 'BRUKER Smart'
_computing_data_collection 'BRUKER Smart'
_computing_data_reduction 'BRUKER SHELXTL'
_computing_molecular_graphics 'ORTEP-3 for Windows (Farrugia, 1999)'
_computing_structure_refinement 'SHELXL-97 (Sheldrick, 1997)'
_computing_structure_solution 'SHELXS-97 (Sheldrick, 1990)'
_diffrn_ambient_temperature 293(2)
_diffrn_measured_fraction_theta_full 0.994
_diffrn_measured_fraction_theta_max 0.994
_diffrn_measurement_device_type 'Smart-CCD-1000 BRUKER'
_diffrn_measurement_method 'omega scans'
_diffrn_radiation_monochromator graphite
_diffrn_radiation_source 'fine-focus sealed tube'
_diffrn_radiation_type MoK\a
_diffrn_radiation_wavelength 0.71073
_diffrn_reflns_av_R_equivalents 0.0338
_diffrn_reflns_av_sigmaI/netI 0.0110
_diffrn_reflns_limit_h_max 23
_diffrn_reflns_limit_h_min -23
_diffrn_reflns_limit_k_max 8
_diffrn_reflns_limit_k_min 0
_diffrn_reflns_limit_l_max 7
_diffrn_reflns_limit_l_min 0
_diffrn_reflns_number 2519
_diffrn_reflns_theta_full 26.37
_diffrn_reflns_theta_max 26.37
_diffrn_reflns_theta_min 2.16
_exptl_absorpt_coefficient_mu 0.348
_exptl_absorpt_correction_type 'empirical(Sadabs, Sheldrick, 1996)'
_exptl_crystal_colour colourless
_exptl_crystal_density_diffrn 1.417
_exptl_crystal_density_method 'not measured'
_exptl_crystal_description prism
_exptl_crystal_F_000 360
_exptl_crystal_size_max 0,95
_exptl_crystal_size_mid 0,53
_exptl_crystal_size_min 0,44
_refine_diff_density_max 0.351
_refine_diff_density_min -0.383
_refine_diff_density_rms 0.078
_refine_ls_extinction_coef 0.010(5)
_refine_ls_extinction_expression Fc^*^=kFc[1+0.001xFc^2^\l^3^/sin(2\q)]^-1/4^
_refine_ls_extinction_method SHELXL
_refine_ls_goodness_of_fit_ref 1.055
_refine_ls_hydrogen_treatment 'riding model'
_refine_ls_matrix_type full
_refine_ls_number_parameters 68
_refine_ls_number_reflns 890
_refine_ls_number_restraints 0
_refine_ls_restrained_S_all 1.055
_refine_ls_R_factor_all 0.0627
_refine_ls_R_factor_gt 0.0578
_refine_ls_shift/su_max 0.000
_refine_ls_shift/su_mean 0.000
_refine_ls_structure_factor_coef Fsqd
_refine_ls_weighting_details 'calc w=1/[\s^2^(Fo^2^)+(0.1304P)^2^+0.2184P] where P=(Fo^2^+2Fc^2^)/3'
_refine_ls_weighting_scheme calc
_refine_ls_wR_factor_gt 0.1661
_refine_ls_wR_factor_ref 0.1744
_reflns_number_gt 760
_reflns_number_total 890
_reflns_threshold_expression >2sigma(I)
_cod_data_source_file b401674b.txt
_cod_data_source_block HL3
_cod_depositor_comments
;
The following automatic conversions were performed:
'_symmetry_cell_setting' value 'Monoclinic' changed to 'monoclinic'
according to '/home/saulius/struct/CIF-dictionaries/cif_core.dic'
dictionary named 'cif_core.dic' version 2.4.1 from 2010-06-29.

Automatic conversion script
Id: cif_fix_enum 1527 2010-12-29 10:47:43Z saulius 
;
_cod_original_sg_symbol_H-M C2/m
_cod_database_code 7014118

loop_
_symmetry_equiv_pos_as_xyz
'x, y, z'
'-x, y, -z'
'x+1/2, y+1/2, z'
'-x+1/2, y+1/2, -z'
'-x, -y, -z'
'x, -y, z'
'-x+1/2, -y+1/2, -z'
'x+1/2, -y+1/2, z'

loop_
_atom_site_label
_atom_site_type_symbol
_atom_site_fract_x
_atom_site_fract_y
_atom_site_fract_z
_atom_site_U_iso_or_equiv
_atom_site_adp_type
_atom_site_occupancy
_atom_site_symmetry_multiplicity
_atom_site_calc_flag
_atom_site_refinement_flags
_atom_site_disorder_assembly
_atom_site_disorder_group
C1 C 0.12575(14) 0.0000 0.9592(4) 0.0507(7) Uani 1 2 d S . .
C2 C 0.30775(14) 0.0000 0.8392(4) 0.0483(7) Uani 1 2 d S . .
C3 C 0.31375(15) 0.0000 1.0617(4) 0.0562(7) Uani 1 2 d S . .
H3 H 0.3560 0.0000 1.1405 0.067 Uiso 1 2 calc SR . .
C4 C 0.24496(15) 0.0000 1.1492(4) 0.0515(7) Uani 1 2 d S . .
C5 C 0.36468(15) 0.0000 0.6701(5) 0.0679(9) Uani 1 2 d S . .
H5A H 0.3591 0.1129 0.5787 0.082 Uiso 0.50 1 calc PR . .
H5B H 0.3591 -0.1129 0.5787 0.082 Uiso 0.50 1 calc PR . .
C6 C 0.43924(19) 0.0000 0.7671(8) 0.0919(13) Uani 1 2 d S . .
H6A H 0.4736 0.0000 0.6519 0.138 Uiso 1 2 calc SR . .
H6B H 0.4455 -0.1130 0.8552 0.138 Uiso 0.50 1 calc PR . .
H6C H 0.4455 0.1130 0.8552 0.138 Uiso 0.50 1 calc PR . .
N1 N 0.09516(14) 0.0000 1.1540(4) 0.0685(8) Uani 1 2 d S . .
H1A H 0.1209 0.0000 1.2697 0.082 Uiso 1 2 calc SR . .
H1B H 0.0496 0.0000 1.1643 0.082 Uiso 1 2 calc SR . .
N2 N 0.19897(11) 0.0000 0.9679(3) 0.0467(6) Uani 1 2 d S . .
N3 N 0.23994(11) 0.0000 0.7822(4) 0.0526(6) Uani 1 2 d S . .
H3N H 0.2241 0.0000 0.6509 0.063 Uiso 1 2 calc SR . .
O1 O 0.22147(13) 0.0000 1.3389(3) 0.0790(8) Uani 1 2 d S . .
S1 S 0.08176(4) 0.0000 0.72521(11) 0.0748(5) Uani 1 2 d S . .

loop_
_atom_site_aniso_label
_atom_site_aniso_U_11
_atom_site_aniso_U_22
_atom_site_aniso_U_33
_atom_site_aniso_U_23
_atom_site_aniso_U_13
_atom_site_aniso_U_12
C1 0.0378(13) 0.0829(17) 0.0314(13) 0.000 -0.0002(10) 0.000
C2 0.0390(13) 0.0740(15) 0.0321(13) 0.000 -0.0011(10) 0.000
C3 0.0405(14) 0.097(2) 0.0310(13) 0.000 -0.0068(10) 0.000
C4 0.0446(14) 0.0843(17) 0.0255(13) 0.000 -0.0033(10) 0.000
C5 0.0434(16) 0.119(3) 0.0416(17) 0.000 0.0058(13) 0.000
C6 0.0411(17) 0.164(4) 0.071(2) 0.000 0.0089(16) 0.000
N1 0.0411(13) 0.133(2) 0.0315(13) 0.000 0.0029(10) 0.000
N2 0.0370(11) 0.0806(14) 0.0224(10) 0.000 0.0000(8) 0.000
N3 0.0392(12) 0.0941(16) 0.0244(10) 0.000 0.0018(8) 0.000
O1 0.0563(14) 0.157(2) 0.0235(10) 0.000 0.0009(9) 0.000
S1 0.0364(6) 0.1561(10) 0.0317(5) 0.000 -0.0019(3) 0.000

loop_
_atom_type_symbol
_atom_type_description
_atom_type_scat_dispersion_real
_atom_type_scat_dispersion_imag
_atom_type_scat_source
C C 0.0033 0.0016 'International Tables Vol C Tables 4.2.6.8 and 6.1.1.4'
H H 0.0000 0.0000 'International Tables Vol C Tables 4.2.6.8 and 6.1.1.4'
N N 0.0061 0.0033 'International Tables Vol C Tables 4.2.6.8 and 6.1.1.4'
O O 0.0106 0.0060 'International Tables Vol C Tables 4.2.6.8 and 6.1.1.4'
S S 0.1246 0.1234 'International Tables Vol C Tables 4.2.6.8 and 6.1.1.4'

loop_
_geom_angle_atom_site_label_1
_geom_angle_atom_site_label_2
_geom_angle_atom_site_label_3
_geom_angle
_geom_angle_site_symmetry_1
_geom_angle_site_symmetry_3
_geom_angle_publ_flag
N1 C1 N2 113.5(2) . . ?
N1 C1 S1 124.4(2) . . ?
N2 C1 S1 122.08(18) . . ?
N3 C2 C3 110.0(2) . . ?
N3 C2 C5 120.6(2) . . ?
C3 C2 C5 129.4(3) . . ?
C2 C3 C4 107.9(2) . . ?
O1 C4 C3 133.4(3) . . ?
O1 C4 N2 121.4(2) . . ?
C3 C4 N2 105.2(2) . . ?
C2 C5 C6 112.9(3) . . ?
N3 N2 C1 121.9(2) . . ?
N3 N2 C4 108.10(19) . . ?
C1 N2 C4 130.01(19) . . ?
C2 N3 N2 108.8(2) . . ?

loop_
_geom_bond_atom_site_label_1
_geom_bond_atom_site_label_2
_geom_bond_distance
_geom_bond_site_symmetry_2
_geom_bond_publ_flag
C1 N1 1.329(3) . ?
C1 N2 1.379(3) . ?
C1 S1 1.659(3) . ?
C2 N3 1.323(3) . ?
C2 C3 1.372(4) . ?
C2 C5 1.494(3) . ?
C3 C4 1.403(4) . ?
C4 O1 1.248(3) . ?
C4 N2 1.410(3) . ?
C5 C6 1.524(5) . ?
N2 N3 1.379(3) . ?

loop_
_geom_hbond_atom_site_label_D
_geom_hbond_atom_site_label_H
_geom_hbond_atom_site_label_A
_geom_hbond_distance_DH
_geom_hbond_distance_HA
_geom_hbond_distance_DA
_geom_hbond_angle_DHA
_geom_hbond_site_symmetry_A
N1 H1A O1 0.86 1.94 2.634(4) 136.9 .
N1 H1A S1 0.86 2.90 3.520(3) 130.9 1_556
N1 H1B S1 0.86 2.57 3.413(3) 168.9 5_557
N3 H3N O1 0.86 1.92 2.746(3) 161.1 1_554
